data_4125695
loop_
_publ_author_name
'Luo, Ming'
'Long, Lipeng'
'Zhang, Hong'
'Yang, Yuhui'
'Hua, Yuhui'
'Liu, Gang'
'Lin, Zhenyang'
'Xia, Haiping'

_publ_section_title
;
 Reactions of Isocyanides with Metal Carbyne Complexes: Isolation and
 Characterization of Metallacyclopropenimine Intermediates.
;
_journal_issue 5
_journal_name_full 'Journal of the American Chemical Society'
_journal_page_first 1822
_journal_page_last 1825
_journal_paper_doi 10.1021/jacs.6b13275
_journal_volume 139
_journal_year 2017
_chemical_formula_sum 'C70.4 H62.8 B Cl1.8 F4 N O2 Os P3'
_chemical_formula_weight 1388.55
_chemical_name_systematic
; 
 ? 
;
_space_group_IT_number 14
_symmetry_cell_setting monoclinic
_symmetry_space_group_name_Hall '-P 2ybc'
_symmetry_space_group_name_H-M 'P 1 21/c 1'
_atom_sites_solution_hydrogens geom
_atom_sites_solution_primary direct
_atom_sites_solution_secondary difmap
_audit_creation_method SHELXL-97
_cell_angle_alpha 90.00
_cell_angle_beta 108.662(2)
_cell_angle_gamma 90.00
_cell_formula_units_Z 4
_cell_length_a 23.7295(5)
_cell_length_b 13.9429(2)
_cell_length_c 20.7926(4)
_cell_measurement_reflns_used 9132
_cell_measurement_temperature 173(2)
_cell_measurement_theta_max 62.2070
_cell_measurement_theta_min 3.8790
_cell_volume 6517.7(2)
_computing_cell_refinement 'Bruker FRAMBO'
_computing_data_collection 'Bruker FRAMBO'
_computing_data_reduction 'Bruker SAINT'
_computing_molecular_graphics 'Bruker SHELXTL'
_computing_publication_material 'Bruker SHELXTL'
_computing_structure_refinement 'SHELXL-97 (Sheldrick, 1997)'
_computing_structure_solution 'SHELXS-97 (Sheldrick, 1990)'
_diffrn_ambient_temperature 173(2)
_diffrn_measured_fraction_theta_full 0.999
_diffrn_measured_fraction_theta_max 0.999
_diffrn_measurement_device_type 'multiwire proportional'
_diffrn_measurement_method 'phi and omega scans'
_diffrn_radiation_monochromator graphite
_diffrn_radiation_source 'fine-focus sealed tube'
_diffrn_radiation_type CuK\a
_diffrn_radiation_wavelength 1.54178
_diffrn_reflns_av_R_equivalents 0.0519
_diffrn_reflns_av_sigmaI/netI 0.0571
_diffrn_reflns_limit_h_max 27
_diffrn_reflns_limit_h_min -24
_diffrn_reflns_limit_k_max 15
_diffrn_reflns_limit_k_min -15
_diffrn_reflns_limit_l_max 16
_diffrn_reflns_limit_l_min -23
_diffrn_reflns_number 32935
_diffrn_reflns_theta_full 62.14
_diffrn_reflns_theta_max 62.14
_diffrn_reflns_theta_min 3.73
_exptl_absorpt_coefficient_mu 5.527
_exptl_absorpt_correction_T_max 0.5568
_exptl_absorpt_correction_T_min 0.3899
_exptl_absorpt_correction_type multi-scan
_exptl_absorpt_process_details empirical
_exptl_crystal_colour brown
_exptl_crystal_density_diffrn 1.415
_exptl_crystal_density_method 'not measured'
_exptl_crystal_description plate
_exptl_crystal_F_000 2803
_exptl_crystal_size_max 0.21
_exptl_crystal_size_mid 0.20
_exptl_crystal_size_min 0.12
_refine_diff_density_max 2.788
_refine_diff_density_min -1.375
_refine_diff_density_rms 0.202
_refine_ls_extinction_method none
_refine_ls_goodness_of_fit_ref 1.084
_refine_ls_hydrogen_treatment mixed
_refine_ls_matrix_type full
_refine_ls_number_parameters 784
_refine_ls_number_reflns 10263
_refine_ls_number_restraints 12
_refine_ls_restrained_S_all 1.084
_refine_ls_R_factor_all 0.0796
_refine_ls_R_factor_gt 0.0701
_refine_ls_shift/su_max 0.000
_refine_ls_shift/su_mean 0.000
_refine_ls_structure_factor_coef Fsqd
_refine_ls_weighting_details 'calc w=1/[\s^2^(Fo^2^)+(0.1275P)^2^+41.4953P] where P=(Fo^2^+2Fc^2^)/3'
_refine_ls_weighting_scheme calc
_refine_ls_wR_factor_gt 0.2051
_refine_ls_wR_factor_ref 0.2167
_reflns_number_gt 8767
_reflns_number_total 10263
_reflns_threshold_expression >2sigma(I)
_cod_data_source_file ja6b13275_si_002.cif
_cod_data_source_block 3c
_cod_depositor_comments
;
The following automatic conversions were performed:

'_symmetry_cell_setting' value 'Monoclinic' changed to 'monoclinic'
according to
/home/data/users/saulius/crontab/automatic-downloads/current/ACS/lib/dictionaries/cif_core.dic
dictionary named 'cif_core.dic' version 2.4.2 from 2011-04-26.

Automatic conversion script
Id: cif_fix_values 4973 2017-02-22 13:04:09Z antanas 
;
_cod_original_sg_symbol_H-M P2(1)/c
_cod_original_formula_sum 'C70.40 H62.80 B Cl1.80 F4 N O2 Os P3'
_cod_database_code 4125695

loop_
_symmetry_equiv_pos_as_xyz
'x, y, z'
'-x, y+1/2, -z+1/2'
'-x, -y, -z'
'x, -y-1/2, z-1/2'

loop_
_atom_site_label
_atom_site_type_symbol
_atom_site_fract_x
_atom_site_fract_y
_atom_site_fract_z
_atom_site_U_iso_or_equiv
_atom_site_adp_type
_atom_site_occupancy
_atom_site_symmetry_multiplicity
_atom_site_calc_flag
_atom_site_refinement_flags
Os1 Os 0.273624(14) 1.07612(2) -0.162346(17) 0.02918(17) Uani 1 1 d .
P2 P 0.28148(10) 1.24035(15) -0.20217(11) 0.0351(5) Uani 1 1 d .
P1 P 0.27107(11) 0.92707(15) -0.10000(11) 0.0354(5) Uani 1 1 d .
Cl1 Cl 0.22178(9) 1.14455(15) -0.08807(10) 0.0380(4) Uani 1 1 d .
P3 P 0.24758(10) 0.94295(16) -0.38039(11) 0.0350(5) Uani 1 1 d .
C7 C 0.3482(4) 1.1066(6) -0.0827(4) 0.0343(18) Uani 1 1 d .
H7A H 0.3446 1.1314 -0.0416 0.041 Uiso 1 1 calc R
C1 C 0.2392(4) 1.0257(6) -0.2576(4) 0.0321(17) Uani 1 1 d .
C3 C 0.3340(4) 1.0043(6) -0.2609(4) 0.0337(17) Uani 1 1 d .
H3A H 0.3649 0.9880 -0.2789 0.040 Uiso 1 1 calc R
N1 N 0.1354(3) 1.0469(6) -0.2510(4) 0.0390(16) Uani 1 1 d .
C11 C 0.1491(5) 0.9257(7) -0.1191(5) 0.047(2) Uani 1 1 d .
H11A H 0.1539 0.9921 -0.1083 0.056 Uiso 1 1 calc R
C6 C 0.4039(4) 1.0909(6) -0.0887(5) 0.042(2) Uani 1 1 d .
C13 C 0.2183(4) 1.3223(6) -0.2154(5) 0.042(2) Uani 1 1 d .
C17 C 0.2549(6) 0.9418(7) 0.0279(5) 0.051(3) Uani 1 1 d .
H17A H 0.2141 0.9293 0.0047 0.062 Uiso 1 1 calc R
C2 C 0.2728(4) 0.9956(6) -0.2972(4) 0.0341(18) Uani 1 1 d .
C19 C 0.3401(4) 1.3092(6) -0.1413(5) 0.041(2) Uani 1 1 d .
C8 C 0.1920(4) 1.0479(6) -0.2355(4) 0.0338(18) Uani 1 1 d .
C21 C 0.0918(4) 1.0235(7) -0.3178(4) 0.041(2) Uani 1 1 d .
H21A H 0.1133 0.9954 -0.3476 0.049 Uiso 1 1 calc R
C22 C 0.1936(4) 0.8515(6) -0.3846(4) 0.0393(19) Uani 1 1 d .
C4 C 0.3437(4) 1.0397(7) -0.1954(4) 0.0368(19) Uani 1 1 d .
C24 C -0.0004(5) 0.9316(8) -0.3786(6) 0.062(3) Uani 1 1 d .
H24A H -0.0300 0.8852 -0.3729 0.074 Uiso 1 1 calc R
H24B H 0.0189 0.9029 -0.4098 0.074 Uiso 1 1 calc R
C25 C 0.2935(5) 0.9431(7) -0.0086(5) 0.042(2) Uani 1 1 d .
C27 C 0.3376(4) 1.3185(7) -0.0773(5) 0.046(2) Uani 1 1 d .
H27A H 0.3046 1.2925 -0.0667 0.056 Uiso 1 1 calc R
C29 C 0.2143(4) 1.0296(7) -0.4458(4) 0.040(2) Uani 1 1 d .
C30 C 0.2508(5) 1.2827(7) -0.3415(5) 0.052(2) Uani 1 1 d .
H30A H 0.2128 1.2992 -0.3390 0.062 Uiso 1 1 calc R
C31 C 0.4091(5) 0.9151(8) -0.4033(6) 0.054(3) Uani 1 1 d .
H31A H 0.4373 0.9557 -0.4136 0.065 Uiso 1 1 calc R
C32 C 0.2725(6) 0.9579(9) 0.0971(5) 0.063(3) Uani 1 1 d .
H32A H 0.2447 0.9546 0.1213 0.075 Uiso 1 1 calc R
O2 O 0.4527(3) 1.1487(6) 0.0209(4) 0.068(2) Uani 1 1 d .
C5 C 0.4026(4) 1.0538(7) -0.1505(5) 0.044(2) Uani 1 1 d .
H5A H 0.4373 1.0391 -0.1619 0.052 Uiso 1 1 calc R
C36 C 0.4284(6) 1.4101(8) -0.0441(8) 0.069(4) Uani 1 1 d .
H36A H 0.4591 1.4429 -0.0104 0.083 Uiso 1 1 calc R
C37 C 0.3126(4) 0.8923(7) -0.3921(5) 0.042(2) Uani 1 1 d .
C38 C 0.1396(5) 0.7451(7) -0.3346(6) 0.055(3) Uani 1 1 d .
H38A H 0.1316 0.7213 -0.2956 0.066 Uiso 1 1 calc R
C39 C -0.0322(5) 1.0256(9) -0.4097(6) 0.064(3) Uani 1 1 d .
H39A H -0.0622 1.0122 -0.4544 0.077 Uiso 1 1 calc R
H39B H -0.0529 1.0533 -0.3796 0.077 Uiso 1 1 calc R
C41 C 0.1972(4) 0.8712(7) -0.1214(4) 0.043(2) Uani 1 1 d .
C42 C 0.1887(5) 0.7737(8) -0.1388(6) 0.057(3) Uani 1 1 d .
H42A H 0.2211 0.7353 -0.1408 0.068 Uiso 1 1 calc R
C43 C 0.0467(4) 0.9507(8) -0.3094(5) 0.051(2) Uani 1 1 d .
H43A H 0.0273 0.9758 -0.2772 0.061 Uiso 1 1 calc R
H43B H 0.0672 0.8901 -0.2907 0.061 Uiso 1 1 calc R
C44 C 0.3540(5) 0.9606(8) 0.0261(5) 0.055(3) Uani 1 1 d .
H44A H 0.3818 0.9593 0.0019 0.066 Uiso 1 1 calc R
C45 C 0.0611(4) 1.1158(7) -0.3499(5) 0.047(2) Uani 1 1 d .
H45A H 0.0910 1.1607 -0.3567 0.056 Uiso 1 1 calc R
H45B H 0.0425 1.1467 -0.3188 0.056 Uiso 1 1 calc R
O1 O 0.5090(4) 1.1033(9) -0.0424(5) 0.098(4) Uani 1 1 d .
C47 C 0.3503(5) 0.7275(8) -0.1858(6) 0.059(3) Uani 1 1 d .
H47A H 0.3561 0.7191 -0.2285 0.070 Uiso 1 1 calc R
C48 C 0.3226(4) 0.8091(7) -0.1736(5) 0.045(2) Uani 1 1 d .
H48A H 0.3076 0.8547 -0.2089 0.054 Uiso 1 1 calc R
C49 C 0.3509(5) 1.2214(7) -0.2881(6) 0.052(2) Uani 1 1 d .
H49A H 0.3807 1.1963 -0.2495 0.063 Uiso 1 1 calc R
C50 C 0.3826(5) 1.3660(8) -0.0263(6) 0.060(3) Uani 1 1 d .
H50A H 0.3819 1.3681 0.0191 0.072 Uiso 1 1 calc R
C51 C 0.3545(5) 0.9518(8) -0.4057(5) 0.047(2) Uani 1 1 d .
H51A H 0.3455 1.0175 -0.4165 0.056 Uiso 1 1 calc R
C52 C 0.2285(6) 1.4196(7) -0.2250(6) 0.060(3) Uani 1 1 d .
H52A H 0.2673 1.4422 -0.2208 0.072 Uiso 1 1 calc R
C53 C 0.3162(4) 0.8254(6) -0.1111(5) 0.042(2) Uani 1 1 d .
C54 C 0.3178(7) 1.2668(8) -0.4059(6) 0.067(3) Uani 1 1 d .
H54A H 0.3255 1.2734 -0.4478 0.081 Uiso 1 1 calc R
C55 C 0.1757(5) 1.0972(8) -0.4336(5) 0.052(2) Uani 1 1 d .
H55A H 0.1708 1.1013 -0.3902 0.062 Uiso 1 1 calc R
C56 C 0.3357(7) 0.7575(9) -0.0619(6) 0.073(4) Uani 1 1 d .
H56A H 0.3320 0.7679 -0.0182 0.087 Uiso 1 1 calc R
C57 C 0.1821(5) 0.8166(7) -0.3281(5) 0.048(2) Uani 1 1 d .
H57A H 0.2033 0.8414 -0.2845 0.057 Uiso 1 1 calc R
C58 C 0.1926(5) 1.0876(9) -0.5586(6) 0.063(3) Uani 1 1 d .
H58A H 0.1995 1.0868 -0.6012 0.075 Uiso 1 1 calc R
C59 C 0.1316(6) 0.7336(9) -0.1534(6) 0.069(3) Uani 1 1 d .
H59A H 0.1254 0.6680 -0.1661 0.083 Uiso 1 1 calc R
C60 C 0.1092(5) 0.7091(9) -0.3977(6) 0.063(3) Uani 1 1 d .
H60A H 0.0805 0.6599 -0.4019 0.076 Uiso 1 1 calc R
C61 C 0.2630(6) 1.2923(8) -0.4026(6) 0.060(3) Uani 1 1 d .
H61A H 0.2335 1.3165 -0.4417 0.072 Uiso 1 1 calc R
C62 C 0.1624(5) 0.8160(8) -0.4492(5) 0.056(3) Uani 1 1 d .
H62A H 0.1704 0.8412 -0.4879 0.067 Uiso 1 1 calc R
C63 C 0.1447(5) 1.1582(8) -0.4851(6) 0.059(3) Uani 1 1 d .
H63A H 0.1177 1.2038 -0.4777 0.071 Uiso 1 1 calc R
C64 C 0.3864(5) 1.3557(8) -0.1578(6) 0.055(3) Uani 1 1 d .
H64A H 0.3882 1.3523 -0.2027 0.066 Uiso 1 1 calc R
C65 C 0.3736(6) 0.9799(8) 0.0958(5) 0.062(3) Uani 1 1 d .
H65A H 0.4143 0.9933 0.1191 0.075 Uiso 1 1 calc R
C66 C 0.0849(6) 0.7878(9) -0.1493(6) 0.064(3) Uani 1 1 d .
H66A H 0.0467 0.7596 -0.1581 0.077 Uiso 1 1 calc R
C67 C 0.0930(5) 0.8818(9) -0.1328(6) 0.062(3) Uani 1 1 d .
H67A H 0.0602 0.9189 -0.1304 0.074 Uiso 1 1 calc R
C68 C 0.0135(5) 1.0957(9) -0.4181(6) 0.061(3) Uani 1 1 d .
H68A H -0.0064 1.1564 -0.4374 0.073 Uiso 1 1 calc R
H68B H 0.0325 1.0690 -0.4502 0.073 Uiso 1 1 calc R
C69 C 0.4232(5) 0.8220(10) -0.3867(7) 0.070(3) Uani 1 1 d .
H69A H 0.4609 0.7976 -0.3854 0.084 Uiso 1 1 calc R
C70 C 0.4297(5) 1.4069(9) -0.1078(8) 0.067(3) Uani 1 1 d .
H70A H 0.4603 1.4396 -0.1194 0.080 Uiso 1 1 calc R
C72 C 0.3696(7) 0.6588(8) -0.1369(6) 0.072(4) Uani 1 1 d .
H72A H 0.3886 0.6025 -0.1454 0.087 Uiso 1 1 calc R
C74 C 0.1202(5) 0.7449(9) -0.4572(6) 0.066(3) Uani 1 1 d .
H74A H 0.0990 0.7204 -0.5009 0.080 Uiso 1 1 calc R
C76 C 0.2959(4) 1.2480(6) -0.2834(5) 0.042(2) Uani 1 1 d .
C77 C 0.1534(5) 1.1519(9) -0.5483(6) 0.063(3) Uani 1 1 d .
H77A H 0.1319 1.1929 -0.5843 0.075 Uiso 1 1 calc R
C79 C 0.3624(6) 1.2314(8) -0.3498(6) 0.064(3) Uani 1 1 d .
H79A H 0.4000 1.2143 -0.3533 0.077 Uiso 1 1 calc R
C80 C 0.1148(5) 1.3569(10) -0.2361(6) 0.067(3) Uani 1 1 d .
H80A H 0.0762 1.3355 -0.2382 0.080 Uiso 1 1 calc R
C81 C 0.1617(4) 1.2898(8) -0.2211(5) 0.051(2) Uani 1 1 d .
H81A H 0.1546 1.2239 -0.2151 0.062 Uiso 1 1 calc R
C82 C 0.3267(5) 0.7961(8) -0.3752(6) 0.056(3) Uani 1 1 d .
H82A H 0.2982 0.7548 -0.3664 0.068 Uiso 1 1 calc R
C83 C 0.4609(5) 1.1154(8) -0.0351(6) 0.055(3) Uani 1 1 d .
C84 C 0.1224(7) 1.4487(10) -0.2473(7) 0.078(4) Uani 1 1 d .
H84A H 0.0895 1.4914 -0.2594 0.094 Uiso 1 1 calc R
C85 C 0.1800(7) 1.4824(9) -0.2411(7) 0.075(4) Uani 1 1 d .
H85A H 0.1859 1.5485 -0.2479 0.090 Uiso 1 1 calc R
C86 C 0.3814(6) 0.7617(9) -0.3712(7) 0.071(3) Uani 1 1 d .
H86A H 0.3915 0.6970 -0.3581 0.085 Uiso 1 1 calc R
C87 C 0.2229(5) 1.0231(9) -0.5089(5) 0.057(3) Uani 1 1 d .
H87A H 0.2486 0.9761 -0.5174 0.068 Uiso 1 1 calc R
C90 C 0.5066(6) 1.1763(13) 0.0762(8) 0.106(6) Uani 1 1 d .
H90A H 0.4954 1.2000 0.1148 0.159 Uiso 1 1 calc R
H90B H 0.5277 1.2268 0.0604 0.159 Uiso 1 1 calc R
H90C H 0.5326 1.1203 0.0904 0.159 Uiso 1 1 calc R
C91 C 0.3610(8) 0.6725(9) -0.0755(6) 0.089(5) Uani 1 1 d .
H91A H 0.3724 0.6238 -0.0418 0.107 Uiso 1 1 calc R
C100 C 0.3318(8) 0.9791(9) 0.1303(6) 0.081(5) Uani 1 1 d .
H10A H 0.3443 0.9933 0.1774 0.097 Uiso 1 1 calc R
Cl1B Cl 0.0348(2) 1.1552(4) 0.0661(3) 0.0462(13) Uani 0.40 1 d P
Cl1A Cl 0.1289(4) 1.0483(7) 0.0463(6) 0.097(3) Uani 0.40 1 d P
F4 F -0.0702(5) 1.6227(11) -0.3276(7) 0.0657(17) Uani 0.50 1 d P
F7 F 0.5134(6) 0.8959(12) 0.3549(7) 0.074(2) Uani 0.50 1 d P
F3 F 0.0060(6) 1.5661(10) -0.3586(7) 0.0657(17) Uani 0.50 1 d P
F6 F 0.4411(6) 0.9443(12) 0.2660(7) 0.074(2) Uani 0.50 1 d P
F2 F -0.0308(5) 1.7017(10) -0.3926(7) 0.0657(17) Uani 0.50 1 d P
F5 F 0.5331(6) 0.9501(12) 0.2649(7) 0.074(2) Uani 0.50 1 d P
B1 B -0.0182(7) 1.6436(11) -0.3360(7) 0.018(3) Uani 0.50 1 d PU
B2 B 0.4924(7) 0.9098(13) 0.2844(8) 0.025(4) Uani 0.50 1 d P
F1 F 0.0186(5) 1.6740(10) -0.2847(7) 0.0657(17) Uani 0.50 1 d P
C1S C 0.0579(13) 1.057(2) 0.0360(16) 0.061(7) Uani 0.40 1 d PU
H1SA H 0.0463 1.0005 0.0578 0.073 Uiso 0.40 1 calc PR
H1SB H 0.0360 1.0528 -0.0132 0.073 Uiso 0.40 1 calc PR
F8 F 0.4952(6) 0.8248(11) 0.2505(6) 0.074(2) Uani 0.50 1 d P

loop_
_atom_site_aniso_label
_atom_site_aniso_U_11
_atom_site_aniso_U_22
_atom_site_aniso_U_33
_atom_site_aniso_U_23
_atom_site_aniso_U_13
_atom_site_aniso_U_12
Os1 0.0293(2) 0.0302(2) 0.0275(2) -0.00061(13) 0.00837(16) 0.00128(13)
P2 0.0395(11) 0.0319(11) 0.0357(11) 0.0009(9) 0.0144(9) 0.0025(9)
P1 0.0423(12) 0.0345(12) 0.0290(11) 0.0006(8) 0.0110(9) 0.0003(9)
Cl1 0.0403(10) 0.0416(11) 0.0348(10) -0.0040(8) 0.0158(8) 0.0018(8)
P3 0.0405(12) 0.0371(11) 0.0287(11) -0.0026(9) 0.0129(9) -0.0042(9)
C7 0.042(5) 0.031(4) 0.027(4) -0.002(3) 0.007(3) -0.002(4)
C1 0.034(4) 0.032(4) 0.030(4) 0.002(3) 0.009(3) -0.002(3)
C3 0.031(4) 0.035(4) 0.037(4) -0.001(4) 0.013(3) 0.000(3)
N1 0.030(4) 0.050(4) 0.035(4) 0.000(3) 0.008(3) -0.002(3)
C11 0.046(6) 0.048(6) 0.047(6) 0.006(4) 0.015(5) -0.005(4)
C6 0.028(4) 0.035(5) 0.058(6) 0.005(4) 0.006(4) 0.004(4)
C13 0.050(5) 0.035(5) 0.039(5) 0.001(4) 0.010(4) 0.014(4)
C17 0.076(7) 0.045(5) 0.034(5) 0.003(4) 0.018(5) 0.013(5)
C2 0.043(5) 0.031(4) 0.027(4) -0.002(3) 0.009(3) -0.003(4)
C19 0.039(5) 0.024(4) 0.061(6) 0.001(4) 0.017(4) 0.000(4)
C8 0.031(4) 0.038(4) 0.032(4) 0.001(4) 0.010(3) 0.000(4)
C21 0.032(4) 0.052(5) 0.035(4) -0.005(4) 0.005(4) -0.002(4)
C22 0.041(5) 0.037(5) 0.039(5) -0.002(4) 0.012(4) -0.007(4)
C4 0.032(4) 0.040(5) 0.038(5) 0.005(4) 0.011(4) 0.004(4)
C24 0.044(6) 0.067(7) 0.063(7) -0.002(5) 0.001(5) -0.014(5)
C25 0.056(6) 0.036(5) 0.032(5) 0.004(4) 0.011(4) 0.007(4)
C27 0.053(6) 0.039(5) 0.053(6) -0.012(4) 0.024(5) -0.004(4)
C29 0.038(5) 0.049(5) 0.031(4) 0.003(4) 0.009(4) -0.009(4)
C30 0.077(7) 0.043(5) 0.037(5) 0.000(4) 0.020(5) -0.009(5)
C31 0.049(6) 0.063(7) 0.054(6) -0.011(5) 0.021(5) -0.004(5)
C32 0.083(9) 0.066(7) 0.037(6) 0.003(5) 0.016(6) 0.027(6)
O2 0.048(4) 0.083(6) 0.054(4) -0.031(4) -0.009(3) 0.012(4)
C5 0.031(5) 0.045(5) 0.048(5) 0.000(4) 0.003(4) -0.007(4)
C36 0.054(7) 0.055(7) 0.088(10) -0.026(6) 0.007(6) -0.013(5)
C37 0.052(5) 0.041(5) 0.039(5) -0.012(4) 0.022(4) -0.002(4)
C38 0.065(7) 0.047(6) 0.060(6) -0.002(5) 0.030(5) -0.014(5)
C39 0.040(6) 0.071(8) 0.064(7) -0.010(6) -0.009(5) -0.001(5)
C41 0.056(6) 0.044(5) 0.029(4) -0.001(4) 0.016(4) -0.015(4)
C42 0.070(7) 0.052(6) 0.057(6) -0.011(5) 0.032(5) -0.010(5)
C43 0.038(5) 0.062(6) 0.048(6) -0.003(5) 0.009(4) -0.003(5)
C44 0.072(7) 0.051(6) 0.032(5) 0.006(4) 0.004(5) 0.008(5)
C45 0.045(5) 0.048(5) 0.043(5) -0.001(4) 0.009(4) 0.002(4)
O1 0.031(4) 0.159(10) 0.092(7) -0.047(7) 0.002(4) 0.000(5)
C47 0.084(8) 0.047(6) 0.052(6) -0.001(5) 0.032(6) 0.017(6)
C48 0.055(6) 0.039(5) 0.040(5) 0.003(4) 0.014(4) 0.002(4)
C49 0.072(7) 0.038(5) 0.058(6) 0.007(5) 0.037(5) 0.006(5)
C50 0.068(7) 0.050(6) 0.063(7) -0.017(5) 0.022(6) -0.006(5)
C51 0.056(6) 0.049(5) 0.040(5) -0.003(4) 0.023(4) -0.002(5)
C52 0.076(8) 0.043(6) 0.062(7) 0.012(5) 0.023(6) 0.017(5)
C53 0.053(5) 0.032(5) 0.041(5) 0.002(4) 0.014(4) 0.004(4)
C54 0.125(11) 0.043(6) 0.052(6) 0.003(5) 0.052(7) 0.000(6)
C55 0.061(6) 0.049(6) 0.043(5) 0.008(5) 0.013(5) -0.008(5)
C56 0.119(11) 0.056(7) 0.042(6) 0.006(5) 0.024(6) 0.026(7)
C57 0.057(6) 0.043(5) 0.044(5) -0.002(4) 0.018(4) -0.008(4)
C58 0.046(6) 0.091(9) 0.046(6) 0.019(6) 0.006(5) -0.011(6)
C59 0.090(9) 0.062(7) 0.069(7) -0.021(6) 0.043(7) -0.040(7)
C60 0.057(6) 0.059(7) 0.081(8) -0.018(6) 0.031(6) -0.027(5)
C61 0.081(8) 0.048(6) 0.052(6) 0.009(5) 0.021(6) -0.007(6)
C62 0.067(7) 0.060(6) 0.038(5) -0.006(5) 0.014(5) -0.023(5)
C63 0.062(7) 0.049(6) 0.065(7) 0.018(5) 0.019(5) -0.002(5)
C64 0.053(6) 0.049(6) 0.069(7) 0.000(5) 0.026(5) -0.005(5)
C65 0.072(7) 0.055(6) 0.042(6) 0.005(5) -0.006(5) 0.005(5)
C66 0.070(7) 0.073(8) 0.058(6) -0.012(6) 0.031(6) -0.033(6)
C67 0.054(6) 0.078(8) 0.060(7) 0.005(6) 0.028(5) -0.010(6)
C68 0.056(7) 0.062(7) 0.054(7) 0.009(5) 0.002(5) 0.006(5)
C69 0.057(7) 0.073(8) 0.085(9) -0.019(7) 0.029(6) 0.005(6)
C70 0.048(6) 0.057(7) 0.097(10) -0.006(6) 0.024(6) -0.011(5)
C72 0.113(11) 0.044(6) 0.060(7) 0.006(5) 0.029(7) 0.022(6)
C74 0.063(7) 0.079(8) 0.057(7) -0.017(6) 0.020(6) -0.026(6)
C76 0.055(5) 0.029(4) 0.046(5) 0.000(4) 0.023(4) -0.001(4)
C77 0.050(6) 0.074(8) 0.055(6) 0.021(6) 0.003(5) -0.018(6)
C79 0.100(9) 0.047(6) 0.065(7) 0.005(5) 0.053(7) 0.006(6)
C80 0.047(6) 0.077(9) 0.069(7) -0.019(6) 0.007(5) 0.023(6)
C81 0.045(5) 0.057(6) 0.046(5) -0.008(5) 0.006(4) 0.009(5)
C82 0.060(6) 0.042(6) 0.075(7) -0.011(5) 0.032(6) -0.007(5)
C83 0.044(6) 0.055(6) 0.053(6) -0.010(5) -0.004(5) 0.002(5)
C84 0.079(10) 0.072(9) 0.068(8) -0.002(7) 0.002(7) 0.049(8)
C85 0.100(11) 0.048(7) 0.077(8) 0.013(6) 0.027(7) 0.037(7)
C86 0.078(8) 0.052(7) 0.080(8) -0.008(6) 0.023(7) 0.010(6)
C87 0.061(6) 0.068(7) 0.042(6) 0.002(5) 0.017(5) -0.003(5)
C90 0.071(9) 0.131(14) 0.083(10) -0.058(10) -0.020(7) 0.023(9)
C91 0.164(15) 0.056(7) 0.052(7) 0.011(6) 0.039(8) 0.046(9)
C100 0.137(13) 0.062(8) 0.037(6) 0.003(5) 0.019(7) 0.042(8)
Cl1B 0.046(3) 0.027(2) 0.078(4) -0.003(2) 0.038(3) 0.009(2)
Cl1A 0.077(5) 0.078(5) 0.168(10) 0.015(6) 0.083(6) 0.043(4)
F4 0.050(3) 0.083(5) 0.075(4) 0.007(3) 0.036(3) -0.005(3)
F7 0.061(4) 0.109(6) 0.049(4) 0.008(4) 0.012(3) 0.003(4)
F3 0.050(3) 0.083(5) 0.075(4) 0.007(3) 0.036(3) -0.005(3)
F6 0.061(4) 0.109(6) 0.049(4) 0.008(4) 0.012(3) 0.003(4)
F2 0.050(3) 0.083(5) 0.075(4) 0.007(3) 0.036(3) -0.005(3)
F5 0.061(4) 0.109(6) 0.049(4) 0.008(4) 0.012(3) 0.003(4)
B1 0.018(3) 0.018(3) 0.019(3) 0.0002(10) 0.0063(13) -0.0005(10)
B2 0.015(7) 0.048(10) 0.015(7) -0.015(7) 0.007(6) -0.011(7)
F1 0.050(3) 0.083(5) 0.075(4) 0.007(3) 0.036(3) -0.005(3)
C1S 0.061(7) 0.060(7) 0.061(7) 0.0000(10) 0.019(2) -0.0001(10)
F8 0.061(4) 0.109(6) 0.049(4) 0.008(4) 0.012(3) 0.003(4)

loop_
_atom_type_symbol
_atom_type_description
_atom_type_scat_dispersion_real
_atom_type_scat_dispersion_imag
_atom_type_scat_source
C C 0.0181 0.0091 'International Tables Vol C Tables 4.2.6.8 and 6.1.1.4'
H H 0.0000 0.0000 'International Tables Vol C Tables 4.2.6.8 and 6.1.1.4'
B B 0.0090 0.0039 'International Tables Vol C Tables 4.2.6.8 and 6.1.1.4'
N N 0.0311 0.0180 'International Tables Vol C Tables 4.2.6.8 and 6.1.1.4'
O O 0.0492 0.0322 'International Tables Vol C Tables 4.2.6.8 and 6.1.1.4'
F F 0.0727 0.0534 'International Tables Vol C Tables 4.2.6.8 and 6.1.1.4'
P P 0.2955 0.4335 'International Tables Vol C Tables 4.2.6.8 and 6.1.1.4'
Cl Cl 0.3639 0.7018 'International Tables Vol C Tables 4.2.6.8 and 6.1.1.4'
Os Os -4.9801 6.2216 'International Tables Vol C Tables 4.2.6.8 and 6.1.1.4'

loop_
_geom_angle_atom_site_label_1
_geom_angle_atom_site_label_2
_geom_angle_atom_site_label_3
_geom_angle
C1 Os1 C7 147.5(3)
C1 Os1 C4 72.7(3)
C7 Os1 C4 74.9(3)
C1 Os1 C8 39.2(3)
C7 Os1 C8 173.2(3)
C4 Os1 C8 111.9(3)
C1 Os1 Cl1 128.9(2)
C7 Os1 Cl1 83.5(3)
C4 Os1 Cl1 158.1(3)
C8 Os1 Cl1 89.8(2)
C1 Os1 P1 98.8(2)
C7 Os1 P1 84.8(2)
C4 Os1 P1 97.2(3)
C8 Os1 P1 92.9(2)
Cl1 Os1 P1 83.97(7)
C1 Os1 P2 92.5(2)
C7 Os1 P2 86.6(2)
C4 Os1 P2 87.8(3)
C8 Os1 P2 94.8(2)
Cl1 Os1 P2 87.55(7)
P1 Os1 P2 168.52(7)
C19 P2 C76 106.4(4)
C19 P2 C13 100.5(4)
C76 P2 C13 102.2(4)
C19 P2 Os1 112.2(3)
C76 P2 Os1 114.9(3)
C13 P2 Os1 118.9(3)
C25 P1 C53 103.8(4)
C25 P1 C41 104.0(4)
C53 P1 C41 101.1(4)
C25 P1 Os1 113.5(3)
C53 P1 Os1 118.2(3)
C41 P1 Os1 114.4(3)
C37 P3 C22 110.4(5)
C37 P3 C2 104.9(4)
C22 P3 C2 110.5(4)
C37 P3 C29 110.6(4)
C22 P3 C29 107.9(4)
C2 P3 C29 112.5(4)
C6 C7 Os1 119.8(7)
C8 C1 C2 162.6(8)
C8 C1 Os1 73.1(5)
C2 C1 Os1 124.3(6)
C4 C3 C2 111.8(7)
C8 N1 C21 127.1(8)
C41 C11 C67 119.3(10)
C5 C6 C7 114.0(8)
C5 C6 C83 121.9(9)
C7 C6 C83 124.0(9)
C81 C13 C52 120.6(10)
C81 C13 P2 122.2(7)
C52 C13 P2 117.0(8)
C25 C17 C32 123.0(12)
C1 C2 C3 110.3(7)
C1 C2 P3 128.4(7)
C3 C2 P3 121.2(6)
C27 C19 C64 118.5(9)
C27 C19 P2 117.8(7)
C64 C19 P2 123.6(8)
N1 C8 C1 144.7(8)
N1 C8 Os1 147.6(7)
C1 C8 Os1 67.7(5)
N1 C21 C45 108.5(8)
N1 C21 C43 110.2(8)
C45 C21 C43 111.0(8)
C57 C22 C62 120.5(9)
C57 C22 P3 122.9(7)
C62 C22 P3 116.6(7)
C3 C4 C5 120.6(8)
C3 C4 Os1 121.0(6)
C5 C4 Os1 118.4(7)
C43 C24 C39 110.9(9)
C17 C25 C44 118.2(9)
C17 C25 P1 123.8(8)
C44 C25 P1 117.9(8)
C19 C27 C50 121.5(10)
C55 C29 C87 121.2(9)
C55 C29 P3 118.2(7)
C87 C29 P3 120.4(8)
C61 C30 C76 119.3(11)
C69 C31 C51 121.1(11)
C17 C32 C100 118.2(12)
C83 O2 C90 116.4(10)
C6 C5 C4 112.9(9)
C70 C36 C50 120.9(11)
C51 C37 C82 119.6(9)
C51 C37 P3 119.8(8)
C82 C37 P3 119.5(8)
C60 C38 C57 119.8(10)
C68 C39 C24 108.9(9)
C11 C41 C42 119.2(9)
C11 C41 P1 119.5(7)
C42 C41 P1 121.4(8)
C41 C42 C59 119.4(11)
C21 C43 C24 109.6(9)
C65 C44 C25 120.9(11)
C21 C45 C68 111.0(9)
C72 C47 C48 120.7(10)
C53 C48 C47 120.8(9)
C76 C49 C79 120.0(11)
C36 C50 C27 118.4(11)
C31 C51 C37 119.7(10)
C85 C52 C13 118.3(12)
C56 C53 C48 118.8(9)
C56 C53 P1 120.9(8)
C48 C53 P1 119.4(7)
C61 C54 C79 122.0(10)
C63 C55 C29 119.7(10)
C53 C56 C91 120.1(11)
C22 C57 C38 120.2(9)
C77 C58 C87 122.0(11)
C66 C59 C42 120.7(11)
C38 C60 C74 120.8(10)
C54 C61 C30 119.8(11)
C74 C62 C22 120.6(10)
C55 C63 C77 119.2(12)
C70 C64 C19 119.9(11)
C100 C65 C44 118.2(12)
C67 C66 C59 119.9(11)
C66 C67 C11 121.5(12)
C39 C68 C45 110.9(10)
C31 C69 C86 119.6(11)
C36 C70 C64 120.5(11)
C47 C72 C91 118.8(11)
C62 C74 C60 118.1(10)
C49 C76 C30 120.0(9)
C49 C76 P2 120.4(8)
C30 C76 P2 119.6(7)
C58 C77 C63 120.3(11)
C54 C79 C49 119.0(11)
C84 C80 C81 122.5(13)
C13 C81 C80 118.5(11)
C86 C82 C37 120.0(11)
O1 C83 O2 124.6(10)
O1 C83 C6 122.7(10)
O2 C83 C6 112.7(9)
C80 C84 C85 119.3(11)
C52 C85 C84 120.8(12)
C82 C86 C69 120.0(12)
C58 C87 C29 117.6(11)
C72 C91 C56 120.5(11)
C32 C100 C65 121.5(11)
F1 B1 F4 113.4(14)
F1 B1 F3 108.1(14)
F4 B1 F3 112.2(13)
F1 B1 F2 116.1(14)
F4 B1 F2 106.5(13)
F3 B1 F2 99.8(12)
F6 B2 F5 119.4(18)
F6 B2 F8 112.0(14)
F5 B2 F8 92.8(13)
F6 B2 F7 111.1(14)
F5 B2 F7 109.7(14)
F8 B2 F7 110.6(16)
Cl1A C1S Cl1B 117.3(19)

loop_
_geom_bond_atom_site_label_1
_geom_bond_atom_site_label_2
_geom_bond_distance
Os1 C1 2.013(8)
Os1 C7 2.044(8)
Os1 C4 2.056(9)
Os1 C8 2.082(8)
Os1 Cl1 2.4546(19)
Os1 P1 2.460(2)
Os1 P2 2.462(2)
P2 C19 1.826(9)
P2 C76 1.830(9)
P2 C13 1.834(9)
P1 C25 1.815(9)
P1 C53 1.835(9)
P1 C41 1.837(9)
P3 C37 1.784(9)
P3 C22 1.790(9)
P3 C2 1.796(8)
P3 C29 1.801(9)
C7 C6 1.384(13)
C1 C8 1.375(12)
C1 C2 1.381(12)
C3 C4 1.398(12)
C3 C2 1.413(12)
N1 C8 1.278(11)
N1 C21 1.477(11)
C11 C41 1.386(15)
C11 C67 1.409(15)
C6 C5 1.375(15)
C6 C83 1.492(13)
C13 C81 1.387(15)
C13 C52 1.404(14)
C17 C25 1.364(15)
C17 C32 1.383(15)
C19 C27 1.358(14)
C19 C64 1.408(14)
C21 C45 1.524(14)
C21 C43 1.525(14)
C22 C57 1.376(13)
C22 C62 1.401(13)
C4 C5 1.423(12)
C24 C43 1.536(15)
C24 C39 1.548(16)
C25 C44 1.406(15)
C27 C50 1.406(15)
C29 C55 1.392(15)
C29 C87 1.394(14)
C30 C61 1.396(15)
C30 C76 1.419(14)
C31 C69 1.358(17)
C31 C51 1.379(15)
C32 C100 1.39(2)
O2 C83 1.324(14)
O2 C90 1.471(14)
C36 C70 1.34(2)
C36 C50 1.398(18)
C37 C51 1.391(14)
C37 C82 1.400(15)
C38 C60 1.373(16)
C38 C57 1.395(14)
C39 C68 1.511(17)
C41 C42 1.405(15)
C42 C59 1.407(16)
C44 C65 1.399(15)
C45 C68 1.530(14)
O1 C83 1.211(14)
C47 C72 1.364(16)
C47 C48 1.377(14)
C48 C53 1.375(14)
C49 C76 1.390(14)
C49 C79 1.401(15)
C52 C85 1.399(16)
C53 C56 1.362(15)
C54 C61 1.369(18)
C54 C79 1.391(19)
C55 C63 1.381(15)
C56 C91 1.398(17)
C58 C77 1.357(18)
C58 C87 1.386(16)
C59 C66 1.366(19)
C60 C74 1.434(17)
C62 C74 1.382(15)
C63 C77 1.397(17)
C64 C70 1.401(17)
C65 C100 1.40(2)
C66 C67 1.352(18)
C69 C86 1.413(19)
C72 C91 1.370(18)
C80 C84 1.32(2)
C80 C81 1.411(15)
C82 C86 1.361(17)
C84 C85 1.41(2)
Cl1B C1S 1.67(3)
Cl1A C1S 1.63(3)
F4 B1 1.332(19)
F7 B2 1.40(2)
F3 B1 1.38(2)
F6 B2 1.25(2)
F2 B1 1.38(2)
F5 B2 1.29(2)
B1 F1 1.22(2)
B2 F8 1.39(2)
